data_1575653
loop_
_publ_author_name
'Molinska, Paulina'
'Male, Louise'
'Lewis, James E. M.'

_publ_section_title
;
 Coordination sphere interactions drive isomer selection in heteroleptic
 Pd(ii) cages with low-symmetry ligands.
;
_journal_issue 38
_journal_name_full 'Chemical science'
_journal_page_first 17939
_journal_page_last 17947
_journal_paper_doi 10.1039/d5sc04881h
_journal_volume 16
_journal_year 2025
_chemical_formula_moiety 'C64 H42 N10 Pd2, 4(B F4), 4(C2 H3 N)'
_chemical_formula_sum 'C72 H54 B4 F16 N14 Pd2'
_chemical_formula_weight 1675.33
_space_group_crystal_system triclinic
_space_group_IT_number 2
_space_group_name_Hall '-P 1'
_space_group_name_H-M_alt 'P -1'
_atom_sites_solution_hydrogens geom
_atom_sites_solution_primary dual
_audit_creation_date 2024-10-11
_audit_creation_method
;
Olex2 1.5
(compiled 2024.02.16 svn.r378c4104 for OlexSys, GUI svn.r6928)
;
_audit_update_record
;
2025-05-15 deposited with the CCDC.	2025-08-22 downloaded from the CCDC.
;
_cell_angle_alpha 63.129(2)
_cell_angle_beta 85.660(2)
_cell_angle_gamma 82.854(2)
_cell_formula_units_Z 2
_cell_length_a 11.4465(2)
_cell_length_b 18.8695(4)
_cell_length_c 20.7359(4)
_cell_measurement_reflns_used 24984
_cell_measurement_temperature 99.99(10)
_cell_measurement_theta_max 76.0250
_cell_measurement_theta_min 2.3730
_cell_volume 3963.17(15)
_computing_cell_refinement 'CrysAlisPro 1.171.43.121a (Rigaku OD, 2024)'
_computing_data_collection 'CrysAlisPro system (CCD 43.121a 64-bit (release 24-04-2024))'
_computing_data_reduction 'CrysAlisPro 1.171.43.121a (Rigaku OD, 2024)'
_computing_molecular_graphics 'Olex2 1.5 (Dolomanov et al., 2009)'
_computing_publication_material 'Olex2 1.5 (Dolomanov et al., 2009)'
_computing_structure_refinement 'SHELXL 2019/3 (Sheldrick, 2015)'
_computing_structure_solution 'SHELXT 2018/2 (Sheldrick, 2018)'
_diffrn_ambient_temperature 100.15
_diffrn_detector_area_resol_mean 10.0000
_diffrn_detector_type HyPix
_diffrn_measured_fraction_theta_full 0.996
_diffrn_measured_fraction_theta_max 0.919
_diffrn_measurement_details
;
List of Runs (angles in degrees, time in seconds):

  # Type    Start    End  Width  t~exp~   \w     \q     \k     \f   Frames
#--------------------------------------------------------------------------
  1  \w    -80.00  18.00   0.50    2.50    --  -47.85 101.00 -34.00  196
  2  \w      4.00  80.00   0.50    2.50    --   47.85-101.00-138.00  152
  3  \w    -80.00 -20.00   0.50   10.00    --  -90.00 101.00 -34.00  120
  4  \w   -160.00 -85.00   0.50   10.00    --  -90.00-101.00-138.00  150
  5  \w    107.00 178.00   0.50   10.00    --  109.71 101.00 -34.00  142
  6  \w     40.00 106.00   0.50   10.00    --  109.71-101.00-138.00  132
  7  \w    -69.00  21.00   0.50    2.50    --  -47.85  77.00 120.00  180
  8  \w   -119.00 -36.00   0.50    2.50    --  -47.85 -48.00 -99.91  166
  9  \w    -69.00  21.00   0.50    2.50    --  -47.85  77.00 120.00  180
 10  \w    -48.00  24.00   0.50    2.50    --  -47.85  38.00 -30.00  144
 11  \w   -119.00 -36.00   0.50    2.50    --  -47.85 -51.00-173.69  166
 12  \w    -34.00  27.00   0.50    2.50    --  -47.85  19.00-120.00  122
 13  \w    -25.00  26.00   0.50    2.50    --   47.85 -19.00 -30.00  102
 14  \w   -160.00-102.00   0.50   10.00    --  -90.00 -99.00 -90.00  116
 15  \w    -48.00 -18.00   0.50   10.00    --  -90.00  38.00-120.00   60
 16  \w   -161.00 -85.00   0.50   10.00    --  -90.00 -53.00  91.83  152
 17  \w   -159.00 -90.00   0.50   10.00    --  -90.00-125.00  90.00  138
 18  \w    -48.00 -18.00   0.50   10.00    --  -90.00  38.00 -90.00   60
 19  \w    -48.00 -18.00   0.50   10.00    --  -90.00  38.00 150.00   60
 20  \w    -85.00 -21.00   0.50   10.00    --  -90.00 125.00 -60.00  128
 21  \w    -69.00 -18.00   0.50   10.00    --  -90.00  57.00  90.00  102
 22  \w   -160.00-102.00   0.50   10.00    --  -90.00 -99.00  60.00  116
 23  \w   -161.00 -88.00   0.50   10.00    --  -90.00 -54.00 -47.37  146
 24  \w    -69.00 -18.00   0.50   10.00    --  -90.00  57.00-180.00  102
 25  \w    -48.00 -18.00   0.50   10.00    --  -90.00  38.00  90.00   60
 26  \w   -105.00 -18.00   0.50   10.00    --  -90.00  77.00 -30.00  174
 27  \w   -161.00 -85.00   0.50   10.00    --  -90.00 -53.00  91.83  152
 28  \w   -149.00-123.00   0.50   10.00    --  -90.00-125.00  90.00   52
 29  \w    -44.00 -18.00   0.50   10.00    --  -90.00  38.00-180.00   52
 30  \w   -160.00-129.00   0.50   10.00    --  -90.00 -56.00 -67.50   62
 31  \w    -46.00 -19.00   0.50   10.00    --  -90.00  38.00 120.00   54
 32  \w   -120.00 -92.00   0.50   10.00    --  -90.00 -56.00 -67.50   56
 33  \w   -159.00-131.00   0.50   10.00    --  -90.00 -99.00 150.00   56
 34  \w    -55.00 -20.00   0.50   10.00    --  -90.00  57.00 -90.00   70
 35  \w     44.00 106.00   0.50   10.00    --  109.71 -99.00 150.00  124
 36  \w     49.00 103.00   0.50   10.00    --  109.71 -99.00-180.00  108
 37  \w     78.00 106.00   0.50   10.00    --  109.71 -99.00  30.00   56
 38  \w     51.00  77.00   0.50   10.00    --  109.71 -99.00  30.00   52
 39  \w     54.00 107.00   0.50   10.00    --  109.71-104.00 -85.13  106
 40  \w     41.00  94.00   0.50   10.00    --  109.71-125.00  60.00  106
 41  \w     78.00 105.00   0.50   10.00    --  109.71 -99.00 120.00   54
 42  \w     53.00  79.00   0.50   10.00    --  109.71 -77.00  30.00   52
 43  \w     51.00 106.00   0.50   10.00    --  109.71 -99.00 -60.00  110
 44  \w     61.00 105.00   0.50   10.00    --  109.71-125.00 150.00   88
 45  \w     70.00  97.00   0.50   10.00    --  109.71 -77.00-150.00   54
 46  \w     55.00 111.00   0.50   10.00    --  109.71-125.00 120.00  112
 47  \w     96.00 174.00   0.50   10.00    --  109.71  57.00 120.00  156
 48  \w     56.00 106.00   0.50   10.00    --  109.71 -99.00   0.00  100
;
_diffrn_measurement_device 'four-circle diffractometer'
_diffrn_measurement_device_type 'XtaLAB Synergy, Dualflex, HyPix'
_diffrn_measurement_method '\w scans'
_diffrn_radiation_type CuK\a
_diffrn_radiation_wavelength 1.54184
_diffrn_reflns_av_R_equivalents 0.0797
_diffrn_reflns_av_unetI/netI 0.0558
_diffrn_reflns_Laue_measured_fraction_full 0.996
_diffrn_reflns_Laue_measured_fraction_max 0.919
_diffrn_reflns_limit_h_max 14
_diffrn_reflns_limit_h_min -14
_diffrn_reflns_limit_k_max 23
_diffrn_reflns_limit_k_min -21
_diffrn_reflns_limit_l_max 26
_diffrn_reflns_limit_l_min -23
_diffrn_reflns_number 68565
_diffrn_reflns_point_group_measured_fraction_full 0.996
_diffrn_reflns_point_group_measured_fraction_max 0.919
_diffrn_reflns_theta_full 67.684
_diffrn_reflns_theta_max 78.287
_diffrn_reflns_theta_min 2.389
_exptl_absorpt_coefficient_mu 4.414
_exptl_absorpt_correction_T_max 1.000
_exptl_absorpt_correction_T_min 0.559
_exptl_absorpt_correction_type gaussian
_exptl_absorpt_process_details
;
CrysAlisPro 1.171.43.121a (Rigaku Oxford Diffraction, 2024)
Numerical absorption correction based on gaussian integration over
a multifaceted crystal model
Empirical absorption correction using spherical harmonics,
implemented in SCALE3 ABSPACK scaling algorithm.
;
_exptl_crystal_colour colourless
_exptl_crystal_colour_primary colourless
_exptl_crystal_density_diffrn 1.404
_exptl_crystal_description plate
_exptl_crystal_F_000 1680
_exptl_crystal_size_max 0.148
_exptl_crystal_size_mid 0.075
_exptl_crystal_size_min 0.042
_refine_diff_density_max 2.001
_refine_diff_density_min -1.511
_refine_diff_density_rms 0.132
_refine_ls_extinction_method none
_refine_ls_goodness_of_fit_ref 1.028
_refine_ls_hydrogen_treatment constr
_refine_ls_matrix_type full
_refine_ls_number_parameters 1008
_refine_ls_number_reflns 15631
_refine_ls_number_restraints 331
_refine_ls_restrained_S_all 1.027
_refine_ls_R_factor_all 0.0973
_refine_ls_R_factor_gt 0.0789
_refine_ls_shift/su_max 0.000
_refine_ls_shift/su_mean 0.000
_refine_ls_structure_factor_coef Fsqd
_refine_ls_weighting_details 'w=1/[\s^2^(Fo^2^)+(0.1220P)^2^+18.4883P] where P=(Fo^2^+2Fc^2^)/3'
_refine_ls_weighting_scheme calc
_refine_ls_wR_factor_gt 0.2180
_refine_ls_wR_factor_ref 0.2323
_reflns_Friedel_coverage 0.000
_reflns_number_gt 12159
_reflns_number_total 15631
_reflns_threshold_expression 'I > 2\s(I)'
_cod_data_source_file d5sc04881h3.cif
_cod_data_source_block syn-Pd2_1AC2_3AA2
_cod_depositor_comments 'Adding full bibliography for 1575651--1575653.cif.'
_cod_database_code 1575653
_shelx_shelxl_version_number 2019/3
_shelx_space_group_comment
;
The symmetry employed for this shelxl refinement is uniquely defined
by the following loop, which should always be used as a source of
symmetry information in preference to the above space-group names.
They are only intended as comments.
;
_shelx_estimated_absorpt_t_max 0.836
_shelx_estimated_absorpt_t_min 0.561
_olex2_refinement_description
;
1. Fixed Uiso
 At 1.2 times of:
  All C(H) groups
 At 1.5 times of:
  All C(H,H,H) groups
2. Restrained distances
 N13-C70
 1.14 with sigma of 0.02
 C70-N13
 1.137 with sigma of 0.01
 C70-C69
 1.456 with sigma of 0.01
 C69-N13
 2.593 with sigma of 0.02
 N14-C72
 1.14 with sigma of 0.02
 C72-N14
 1.137 with sigma of 0.01
 C72-C71
 1.456 with sigma of 0.01
 C71-N14
 2.593 with sigma of 0.02
 N14A-C72A
 1.14 with sigma of 0.02
 C72A-N14A
 1.137 with sigma of 0.01
 C72A-C71A
 1.456 with sigma of 0.01
 C71A-N14A
 2.593 with sigma of 0.02
 N11-C65
 2.59 with sigma of 0.02
 N13-C69
 2.59 with sigma of 0.04
 N14-C71
 2.59 with sigma of 0.04
 N14A-C71A
 2.59 with sigma of 0.04
3. Uiso/Uaniso restraints and constraints
B1 \\sim F1 \\sim F2 \\sim F3 \\sim F4 \\sim B2 \\sim F5 \\sim F6 \\sim F7
\\sim F8: within 10A with sigma of 0.04 and sigma for terminal atoms of 0.08
within 10A
C66 \\sim C65 \\sim N11: within 10A with sigma of 0.02 and sigma for terminal
atoms of 0.04 within 10A
C69 \\sim C70 \\sim N13: within 2A with sigma of 0.04 and sigma for terminal
atoms of 0.08 within 2A
C71 \\sim C72 \\sim N14: within 2A with sigma of 0.04 and sigma for terminal
atoms of 0.08 within 2A
C71A \\sim C72A \\sim N14A: within 2A with sigma of 0.04 and sigma for terminal
atoms of 0.08 within 2A
C71 \\sim C72 \\sim N14 \\sim C71A \\sim C72A \\sim N14A: within 4A with sigma
of 0.02 and sigma for terminal atoms of 0.04 within 4A
4. Rigid body (RIGU) restrains
 C69, C70, N13
 with sigma for 1-2 distances of 0.004 and sigma for 1-3 distances of 0.004
 C71, C72, N14
 with sigma for 1-2 distances of 0.004 and sigma for 1-3 distances of 0.004
 C71A, C72A, N14A
 with sigma for 1-2 distances of 0.004 and sigma for 1-3 distances of 0.004
5. Others
 Sof(C71A)=Sof(H71D)=Sof(H71E)=Sof(H71F)=Sof(C72A)=Sof(N14A)=1-FVAR(1)
 Sof(C71)=Sof(H71A)=Sof(H71B)=Sof(H71C)=Sof(C72)=Sof(N14)=FVAR(1)
6.a Aromatic/amide H refined with riding coordinates:
 C1(H1), C2(H2), C3(H3), C4(H4), C9(H9), C10(H10), C11(H11), C16(H16),
 C17(H17), C18(H18), C19(H19), C20(H20), C21(H21), C22(H22), C23(H23), C28(H28),
  C29(H29), C30(H30), C35(H35), C36(H36), C37(H37), C38(H38), C39(H39),
 C40(H40), C41(H41), C42(H42), C47(H47), C48(H48), C50(H50), C52(H52), C53(H53),
  C54(H54), C55(H55), C60(H60), C61(H61), C63(H63)
6.b Idealised Me refined as rotating group:
 C51(H51A,H51B,H51C), C64(H64A,H64B,H64C), C65(H65A,H65B,H65C), C67(H67A,H67B,
 H67C), C69(H69A,H69B,H69C), C71(H71A,H71B,H71C), C71A(H71D,H71E,H71F)
;
_smtbx_masks_void_probe_radius 1.2
_smtbx_masks_void_truncation_radius 1.2
_olex2_submission_special_instructions 'No special instructions were received'
_oxdiff_exptl_absorpt_empirical_details
;
Empirical correction (ABSPACK) includes:
- Absorption correction using spherical harmonics
- Frame scaling
;

loop_
_space_group_symop_operation_xyz
'x, y, z'
'-x, -y, -z'

loop_
_atom_site_label
_atom_site_type_symbol
_atom_site_fract_x
_atom_site_fract_y
_atom_site_fract_z
_atom_site_U_iso_or_equiv
_atom_site_adp_type
_atom_site_occupancy
_atom_site_site_symmetry_order
_atom_site_calc_flag
_atom_site_refinement_flags_posn
_atom_site_refinement_flags_adp
_atom_site_refinement_flags_occupancy
_atom_site_disorder_assembly
_atom_site_disorder_group
C1 C 0.2943(6) 0.2557(4) 0.3730(4) 0.0441(15) Uani 1 1 d . . . . .
H1 H 0.314618 0.305429 0.335757 0.053 Uiso 1 1 calc R U . . .
C2 C 0.3444(7) 0.1421(5) 0.4791(5) 0.0570(19) Uani 1 1 d . . . . .
H2 H 0.398309 0.112829 0.517127 0.068 Uiso 1 1 calc R U . . .
C3 C 0.2388(8) 0.1132(5) 0.4808(5) 0.069(2) Uani 1 1 d . . . . .
H3 H 0.221749 0.063187 0.519018 0.082 Uiso 1 1 calc R U . . .
C4 C 0.1592(8) 0.1554(5) 0.4286(5) 0.060(2) Uani 1 1 d . . . . .
H4 H 0.087425 0.134764 0.429070 0.072 Uiso 1 1 calc R U . . .
C5 C 0.1845(7) 0.2314(4) 0.3727(4) 0.0492(16) Uani 1 1 d . . . . .
C6 C 0.1042(7) 0.2835(5) 0.3179(4) 0.0471(16) Uani 1 1 d . . . . .
C7 C 0.0396(6) 0.3329(5) 0.2740(4) 0.0474(16) Uani 1 1 d . . . . .
C8 C -0.0401(6) 0.3989(4) 0.2254(4) 0.0451(15) Uani 1 1 d . . . . .
C9 C -0.1462(6) 0.3869(5) 0.2065(4) 0.0486(16) Uani 1 1 d . . . . .
H9 H -0.167834 0.334533 0.222167 0.058 Uiso 1 1 calc R U . . .
C10 C -0.2201(7) 0.4530(5) 0.1642(4) 0.0519(17) Uani 1 1 d . . . . .
H10 H -0.294837 0.446842 0.151345 0.062 Uiso 1 1 calc R U . . .
C11 C -0.1848(7) 0.5278(5) 0.1408(4) 0.0503(17) Uani 1 1 d . . . . .
H11 H -0.233418 0.574169 0.110812 0.060 Uiso 1 1 calc R U . . .
C12 C -0.0756(6) 0.5336(4) 0.1622(4) 0.0439(15) Uani 1 1 d . . . . .
C13 C -0.0326(6) 0.6089(5) 0.1421(4) 0.0488(16) Uani 1 1 d . . . . .
C14 C 0.0093(6) 0.6691(5) 0.1288(4) 0.0479(16) Uani 1 1 d . . . . .
C15 C 0.0628(6) 0.7405(4) 0.1145(4) 0.0460(15) Uani 1 1 d . . . . .
C16 C 0.0050(7) 0.8152(5) 0.0775(5) 0.059(2) Uani 1 1 d . . . . .
H16 H -0.072861 0.821059 0.061513 0.071 Uiso 1 1 calc R U . . .
C17 C 0.0597(8) 0.8815(5) 0.0635(6) 0.074(3) Uani 1 1 d . . . . .
H17 H 0.020820 0.933678 0.037896 0.089 Uiso 1 1 calc R U . . .
C18 C 0.1741(7) 0.8704(5) 0.0880(5) 0.060(2) Uani 1 1 d . . . . .
H18 H 0.212794 0.916075 0.078192 0.072 Uiso 1 1 calc R U . . .
C19 C 0.1764(6) 0.7334(4) 0.1379(4) 0.0406(14) Uani 1 1 d . . . . .
H19 H 0.216587 0.681756 0.163850 0.049 Uiso 1 1 calc R U . . .
C20 C 0.6023(6) 0.2573(4) 0.2797(4) 0.0452(15) Uani 1 1 d . . . . .
H20 H 0.580078 0.312897 0.262804 0.054 Uiso 1 1 calc R U . . .
C21 C 0.6200(9) 0.1299(5) 0.3736(4) 0.065(2) Uani 1 1 d . . . . .
H21 H 0.610639 0.095270 0.423593 0.078 Uiso 1 1 calc R U . . .
C22 C 0.6621(11) 0.0990(5) 0.3281(5) 0.081(3) Uani 1 1 d . . . . .
H22 H 0.683527 0.043128 0.346429 0.097 Uiso 1 1 calc R U . . .
C23 C 0.6740(10) 0.1485(5) 0.2548(5) 0.071(3) Uani 1 1 d . . . . .
H23 H 0.701096 0.126869 0.222274 0.085 Uiso 1 1 calc R U . . .
C24 C 0.6466(7) 0.2282(4) 0.2302(4) 0.0472(16) Uani 1 1 d . . . . .
C25 C 0.6610(7) 0.2847(4) 0.1559(4) 0.0458(15) Uani 1 1 d . . . . .
C26 C 0.6753(7) 0.3355(4) 0.0956(4) 0.0478(16) Uani 1 1 d . . . . .
C27 C 0.6862(6) 0.4028(4) 0.0262(4) 0.0415(14) Uani 1 1 d . . . . .
C28 C 0.7372(6) 0.3964(4) -0.0348(4) 0.0457(15) Uani 1 1 d . . . . .
H28 H 0.764796 0.345492 -0.031961 0.055 Uiso 1 1 calc R U . . .
C29 C 0.7468(6) 0.4640(5) -0.0985(4) 0.0480(16) Uani 1 1 d . . . . .
H29 H 0.780672 0.460522 -0.140364 0.058 Uiso 1 1 calc R U . . .
C30 C 0.7069(7) 0.5370(5) -0.1009(4) 0.0486(16) Uani 1 1 d . . . . .
H30 H 0.712507 0.584741 -0.144517 0.058 Uiso 1 1 calc R U . . .
C31 C 0.6580(6) 0.5395(4) -0.0383(3) 0.0414(14) Uani 1 1 d . . . . .
C32 C 0.6156(6) 0.6133(4) -0.0360(3) 0.0435(15) Uani 1 1 d . . . . .
C33 C 0.5786(6) 0.6731(4) -0.0317(4) 0.0456(15) Uani 1 1 d . . . . .
C34 C 0.5303(6) 0.7424(4) -0.0254(4) 0.0433(15) Uani 1 1 d . . . . .
C35 C 0.5139(7) 0.8180(4) -0.0840(4) 0.0504(17) Uani 1 1 d . . . . .
H35 H 0.534449 0.825261 -0.131731 0.061 Uiso 1 1 calc R U . . .
C36 C 0.4679(7) 0.8815(4) -0.0719(4) 0.0509(17) Uani 1 1 d . . . . .
H36 H 0.455920 0.933134 -0.111488 0.061 Uiso 1 1 calc R U . . .
C37 C 0.4389(7) 0.8715(4) -0.0033(4) 0.0470(16) Uani 1 1 d . . . . .
H37 H 0.408348 0.916445 0.004065 0.056 Uiso 1 1 calc R U . . .
C38 C 0.4972(6) 0.7361(4) 0.0432(4) 0.0393(13) Uani 1 1 d . . . . .
H38 H 0.506674 0.685071 0.083795 0.047 Uiso 1 1 calc R U . . .
C39 C 0.6850(6) 0.3807(4) 0.3718(3) 0.0413(14) Uani 1 1 d . . . . .
H39 H 0.615579 0.412533 0.348489 0.050 Uiso 1 1 calc R U . . .
C40 C 0.7805(6) 0.2551(4) 0.4410(4) 0.0430(15) Uani 1 1 d . . . . .
H40 H 0.779170 0.198747 0.465984 0.052 Uiso 1 1 calc R U . . .
C41 C 0.8842(6) 0.2889(4) 0.4376(4) 0.0460(15) Uani 1 1 d . . . . .
H41 H 0.953062 0.255838 0.460587 0.055 Uiso 1 1 calc R U . . .
C42 C 0.8856(6) 0.3697(4) 0.4009(4) 0.0456(15) Uani 1 1 d . . . . .
H42 H 0.955204 0.393264 0.399192 0.055 Uiso 1 1 calc R U . . .
C43 C 0.7854(6) 0.4177(4) 0.3660(3) 0.0410(14) Uani 1 1 d . . . . .
C44 C 0.7779(6) 0.5039(4) 0.3246(4) 0.0423(14) Uani 1 1 d . . . . .
C45 C 0.7615(5) 0.5745(4) 0.2891(3) 0.0393(14) Uani 1 1 d . . . . .
C46 C 0.7274(6) 0.6571(4) 0.2481(3) 0.0386(13) Uani 1 1 d . . . . .
C47 C 0.8014(6) 0.7171(4) 0.2343(4) 0.0450(15) Uani 1 1 d . . . . .
H47 H 0.879305 0.703716 0.251880 0.054 Uiso 1 1 calc R U . . .
C48 C 0.7580(6) 0.7954(4) 0.1949(4) 0.0489(16) Uani 1 1 d . . . . .
H48 H 0.807770 0.836210 0.183999 0.059 Uiso 1 1 calc R U . . .
C49 C 0.6442(6) 0.8163(4) 0.1707(4) 0.0439(15) Uani 1 1 d . . . . .
C50 C 0.6137(6) 0.6821(4) 0.2211(3) 0.0379(13) Uani 1 1 d . . . . .
H50 H 0.563211 0.642510 0.228962 0.046 Uiso 1 1 calc R U . . .
C51 C 0.5987(8) 0.9021(5) 0.1267(5) 0.068(2) Uani 1 1 d . . . . .
H51A H 0.523015 0.913636 0.147194 0.103 Uiso 1 1 calc R U . . .
H51B H 0.588183 0.912115 0.076709 0.103 Uiso 1 1 calc R U . . .
H51C H 0.655364 0.936677 0.127375 0.103 Uiso 1 1 calc R U . . .
C52 C 0.4232(6) 0.3807(4) 0.4566(4) 0.0420(14) Uani 1 1 d . . . . .
H52 H 0.426126 0.410916 0.405438 0.050 Uiso 1 1 calc R U . . .
C53 C 0.4527(6) 0.2580(5) 0.5577(4) 0.0457(15) Uani 1 1 d . . . . .
H53 H 0.477150 0.202310 0.578560 0.055 Uiso 1 1 calc R U . . .
C54 C 0.4082(7) 0.2937(5) 0.6017(4) 0.0526(17) Uani 1 1 d . . . . .
H54 H 0.401824 0.262175 0.652543 0.063 Uiso 1 1 calc R U . . .
C55 C 0.3738(7) 0.3735(5) 0.5721(4) 0.0514(17) Uani 1 1 d . . . . .
H55 H 0.345244 0.397847 0.602341 0.062 Uiso 1 1 calc R U . . .
C56 C 0.3806(6) 0.4192(4) 0.4976(4) 0.0441(15) Uani 1 1 d . . . . .
C57 C 0.3483(7) 0.5033(4) 0.4613(4) 0.0470(16) Uani 1 1 d . . . . .
C58 C 0.3284(7) 0.5741(4) 0.4253(4) 0.0463(16) Uani 1 1 d . . . . .
C59 C 0.3135(6) 0.6571(4) 0.3774(4) 0.0441(15) Uani 1 1 d . . . . .
C60 C 0.2667(7) 0.7148(5) 0.3987(4) 0.0527(18) Uani 1 1 d . . . . .
H60 H 0.239349 0.699918 0.447099 0.063 Uiso 1 1 calc R U . . .
C61 C 0.2604(8) 0.7926(5) 0.3498(4) 0.0553(19) Uani 1 1 d . . . . .
H61 H 0.228845 0.832212 0.364475 0.066 Uiso 1 1 calc R U . . .
C62 C 0.2995(7) 0.8164(4) 0.2777(4) 0.0491(16) Uani 1 1 d . . . . .
C63 C 0.3488(6) 0.6826(4) 0.3057(4) 0.0433(15) Uani 1 1 d . . . . .
H63 H 0.378517 0.643591 0.289956 0.052 Uiso 1 1 calc R U . . .
C64 C 0.2939(8) 0.9014(5) 0.2258(5) 0.060(2) Uani 1 1 d . . . . .
H64A H 0.230620 0.931432 0.240544 0.091 Uiso 1 1 calc R U . . .
H64B H 0.278288 0.907738 0.177585 0.091 Uiso 1 1 calc R U . . .
H64C H 0.369199 0.921682 0.224703 0.091 Uiso 1 1 calc R U . . .
N1 N 0.3714(5) 0.2111(3) 0.4244(3) 0.0465(13) Uani 1 1 d . . . . .
N2 N 0.2307(5) 0.7983(3) 0.1245(3) 0.0415(12) Uani 1 1 d . . . . .
N3 N 0.5911(5) 0.2084(3) 0.3496(3) 0.0433(13) Uani 1 1 d . . . . .
N4 N 0.4529(5) 0.7989(3) 0.0540(3) 0.0396(12) Uani 1 1 d . . . . .
N5 N 0.6831(5) 0.3015(3) 0.4094(3) 0.0396(12) Uani 1 1 d . . . . .
N6 N 0.5717(5) 0.7593(3) 0.1847(3) 0.0398(12) Uani 1 1 d . . . . .
N7 N 0.4610(5) 0.3024(3) 0.4855(3) 0.0391(11) Uani 1 1 d . . . . .
N8 N 0.3428(5) 0.7599(3) 0.2574(3) 0.0406(12) Uani 1 1 d . . . . .
N9 N -0.0032(5) 0.4702(4) 0.2041(3) 0.0478(14) Uani 1 1 d . . . . .
N10 N 0.6472(5) 0.4744(3) 0.0241(3) 0.0416(12) Uani 1 1 d . . . . .
Pd1 Pd 0.52809(4) 0.25401(3) 0.41889(2) 0.04050(15) Uani 1 1 d . . . . .
Pd2 Pd 0.40007(4) 0.78270(3) 0.15459(2) 0.03760(14) Uani 1 1 d . . . . .
B1 B 0.4436(8) 0.5159(5) 0.2409(5) 0.0470(18) Uani 1 1 d . U . . .
F1 F 0.4811(3) 0.5219(2) 0.3014(2) 0.0466(9) Uani 1 1 d . U . . .
F2 F 0.4158(6) 0.4408(3) 0.2617(3) 0.0852(17) Uani 1 1 d . U . . .
F3 F 0.5341(6) 0.5331(5) 0.1899(3) 0.102(2) Uani 1 1 d . U . . .
F4 F 0.3586(6) 0.5758(4) 0.2093(4) 0.100(2) Uani 1 1 d . U . . .
B2 B 0.042(2) 0.9667(17) 0.3801(18) 0.164(8) Uani 1 1 d . U . . .
F5 F 0.0525(10) 0.8839(6) 0.4333(6) 0.160(4) Uani 1 1 d . U . . .
F6 F 0.1062(11) 0.9659(7) 0.3269(8) 0.187(5) Uani 1 1 d . U . . .
F7 F 0.0811(17) 1.0129(11) 0.4047(11) 0.274(8) Uani 1 1 d . U . . .
F8 F -0.0744(13) 0.9907(10) 0.3725(11) 0.269(9) Uani 1 1 d . U . . .
B3 B 0.6144(13) 0.9356(7) 0.2821(6) 0.076(3) Uani 1 1 d . . . . .
F9 F 0.6358(6) 0.9221(3) 0.3518(3) 0.0924(18) Uani 1 1 d . . . . .
F10 F 0.5616(11) 1.0085(4) 0.2433(4) 0.148(4) Uani 1 1 d . . . . .
F11 F 0.5488(7) 0.8792(4) 0.2829(3) 0.098(2) Uani 1 1 d . . . . .
F12 F 0.7188(10) 0.9278(10) 0.2504(7) 0.206(6) Uani 1 1 d . . . . .
B4 B 0.7498(11) 0.9268(7) -0.0442(10) 0.101(5) Uani 1 1 d . . . . .
F13 F 0.6562(4) 0.9830(3) -0.0523(3) 0.0598(11) Uani 1 1 d . . . . .
F14 F 0.7293(4) 0.8525(3) 0.0090(3) 0.0691(13) Uani 1 1 d . . . . .
F15 F 0.7501(8) 0.9179(5) -0.1159(5) 0.125(3) Uani 1 1 d . . . . .
F16 F 0.8530(5) 0.9486(3) -0.0518(4) 0.104(2) Uani 1 1 d . . . . .
C65 C 0.3409(16) 0.0398(9) 0.3345(10) 0.155(7) Uani 1 1 d D U . . .
H65A H 0.395442 0.037933 0.296358 0.233 Uiso 1 1 calc R U . . .
H65B H 0.345371 0.089562 0.337833 0.233 Uiso 1 1 calc R U . . .
H65C H 0.260433 0.037597 0.322864 0.233 Uiso 1 1 calc R U . . .
C66 C 0.3748(17) -0.0322(10) 0.4076(11) 0.182(9) Uani 1 1 d . U . . .
N11 N 0.3808(10) -0.0974(7) 0.4501(6) 0.107(3) Uani 1 1 d D U . . .
C67 C 0.1045(14) 0.2151(10) 0.6189(8) 0.124(5) Uani 1 1 d . . . . .
H67A H 0.079685 0.168217 0.617137 0.186 Uiso 1 1 calc R U . . .
H67B H 0.040659 0.238370 0.639915 0.186 Uiso 1 1 calc R U . . .
H67C H 0.174374 0.199193 0.648833 0.186 Uiso 1 1 calc R U . . .
C68 C 0.1337(9) 0.2764(7) 0.5432(7) 0.077(3) Uani 1 1 d . . . . .
N12 N 0.1533(8) 0.3226(6) 0.4841(6) 0.081(2) Uani 1 1 d . . . . .
C69 C 0.1403(10) 0.5028(8) 0.3301(7) 0.100(3) Uani 1 1 d D U . . .
H69A H 0.220383 0.509838 0.309594 0.151 Uiso 1 1 calc R U . . .
H69B H 0.093126 0.488910 0.300716 0.151 Uiso 1 1 calc R U . . .
H69C H 0.143073 0.459756 0.379703 0.151 Uiso 1 1 calc R U . . .
C70 C 0.0872(13) 0.5765(10) 0.3307(10) 0.135(6) Uani 1 1 d D U . . .
N13 N 0.0387(18) 0.6263(14) 0.3417(15) 0.269(13) Uani 1 1 d D U . . .
C71 C 0.028(3) 0.784(2) -0.102(2) 0.164(10) Uani 0.511(12) 1 d D U P A 1
H71A H 0.022987 0.726888 -0.073684 0.246 Uiso 0.511(12) 1 calc R U P A 1
H71B H 0.044688 0.797251 -0.152653 0.246 Uiso 0.511(12) 1 calc R U P A 1
H71C H -0.047187 0.813442 -0.097502 0.246 Uiso 0.511(12) 1 calc R U P A 1
C72 C 0.122(3) 0.8080(18) -0.0740(16) 0.127(8) Uani 0.511(12) 1 d D U P A 1
N14 N 0.202(2) 0.8181(13) -0.0516(12) 0.119(7) Uani 0.511(12) 1 d D U P A 1
C71A C 0.035(3) 1.0204(18) -0.1961(18) 0.152(11) Uani 0.489(12) 1 d D U P A 2
H71D H 0.065935 1.031075 -0.244724 0.228 Uiso 0.489(12) 1 calc R U P A 2
H71E H 0.044876 1.065760 -0.186729 0.228 Uiso 0.489(12) 1 calc R U P A 2
H71F H -0.048390 1.012516 -0.192602 0.228 Uiso 0.489(12) 1 calc R U P A 2
C72A C 0.100(3) 0.9487(17) -0.1430(18) 0.156(10) Uani 0.489(12) 1 d D U P A 2
N14A N 0.126(3) 0.8820(16) -0.1054(16) 0.156(10) Uani 0.489(12) 1 d D U P A 2

loop_
_atom_site_aniso_label
_atom_site_aniso_U_11
_atom_site_aniso_U_22
_atom_site_aniso_U_33
_atom_site_aniso_U_23
_atom_site_aniso_U_13
_atom_site_aniso_U_12
C1 0.044(4) 0.045(4) 0.048(3) -0.024(3) 0.009(3) -0.012(3)
C2 0.054(5) 0.048(4) 0.064(5) -0.020(4) 0.001(4) -0.013(3)
C3 0.059(5) 0.046(4) 0.082(6) -0.008(4) 0.002(4) -0.021(4)
C4 0.052(5) 0.055(5) 0.068(5) -0.020(4) 0.005(4) -0.017(4)
C5 0.056(4) 0.050(4) 0.049(4) -0.028(3) 0.008(3) -0.012(3)
C6 0.046(4) 0.054(4) 0.050(4) -0.029(3) 0.008(3) -0.016(3)
C7 0.043(4) 0.059(4) 0.049(4) -0.031(3) 0.010(3) -0.014(3)
C8 0.046(4) 0.055(4) 0.039(3) -0.024(3) 0.008(3) -0.014(3)
C9 0.045(4) 0.057(4) 0.049(4) -0.026(3) 0.006(3) -0.020(3)
C10 0.045(4) 0.070(5) 0.050(4) -0.033(4) 0.000(3) -0.015(4)
C11 0.043(4) 0.066(5) 0.048(4) -0.031(3) 0.003(3) -0.007(3)
C12 0.040(4) 0.051(4) 0.047(3) -0.028(3) 0.006(3) -0.008(3)
C13 0.040(4) 0.060(4) 0.052(4) -0.030(3) 0.006(3) -0.008(3)
C14 0.037(4) 0.054(4) 0.057(4) -0.029(3) 0.003(3) -0.006(3)
C15 0.045(4) 0.041(4) 0.049(4) -0.018(3) 0.004(3) -0.004(3)
C16 0.040(4) 0.052(4) 0.084(6) -0.029(4) -0.014(4) 0.001(3)
C17 0.059(5) 0.043(4) 0.106(7) -0.020(5) -0.022(5) 0.001(4)
C18 0.048(4) 0.042(4) 0.088(6) -0.028(4) -0.011(4) 0.001(3)
C19 0.038(3) 0.037(3) 0.048(3) -0.020(3) 0.003(3) -0.004(3)
C20 0.046(4) 0.046(4) 0.049(4) -0.025(3) 0.004(3) -0.014(3)
C21 0.091(7) 0.042(4) 0.051(4) -0.013(3) 0.009(4) -0.006(4)
C22 0.138(10) 0.032(4) 0.062(5) -0.017(4) 0.018(5) 0.000(5)
C23 0.112(8) 0.043(4) 0.062(5) -0.030(4) 0.029(5) -0.013(4)
C24 0.046(4) 0.042(4) 0.056(4) -0.026(3) 0.007(3) -0.007(3)
C25 0.052(4) 0.045(4) 0.046(4) -0.026(3) 0.006(3) -0.008(3)
C26 0.047(4) 0.051(4) 0.057(4) -0.035(4) 0.004(3) -0.006(3)
C27 0.042(4) 0.044(4) 0.044(3) -0.024(3) 0.005(3) -0.008(3)
C28 0.044(4) 0.050(4) 0.055(4) -0.034(3) 0.004(3) -0.004(3)
C29 0.046(4) 0.059(4) 0.048(4) -0.033(3) 0.007(3) -0.006(3)
C30 0.047(4) 0.058(4) 0.045(4) -0.026(3) 0.002(3) -0.006(3)
C31 0.041(4) 0.044(4) 0.042(3) -0.022(3) 0.001(3) -0.004(3)
C32 0.041(4) 0.049(4) 0.039(3) -0.019(3) -0.001(3) -0.006(3)
C33 0.046(4) 0.046(4) 0.046(3) -0.022(3) 0.004(3) -0.005(3)
C34 0.043(4) 0.037(3) 0.052(4) -0.023(3) 0.002(3) -0.001(3)
C35 0.053(4) 0.050(4) 0.044(4) -0.019(3) 0.003(3) -0.003(3)
C36 0.061(5) 0.034(3) 0.044(4) -0.008(3) -0.003(3) 0.003(3)
C37 0.050(4) 0.035(3) 0.051(4) -0.016(3) -0.004(3) -0.001(3)
C38 0.039(3) 0.036(3) 0.045(3) -0.020(3) 0.001(3) -0.006(3)
C39 0.035(3) 0.046(4) 0.044(3) -0.022(3) 0.002(3) -0.004(3)
C40 0.042(4) 0.045(4) 0.048(3) -0.027(3) 0.002(3) -0.003(3)
C41 0.039(4) 0.051(4) 0.050(4) -0.026(3) -0.001(3) 0.003(3)
C42 0.036(3) 0.048(4) 0.052(4) -0.022(3) 0.006(3) -0.007(3)
C43 0.040(3) 0.043(3) 0.042(3) -0.023(3) 0.007(3) -0.002(3)
C44 0.031(3) 0.051(4) 0.046(3) -0.024(3) 0.005(3) -0.006(3)
C45 0.030(3) 0.046(4) 0.043(3) -0.022(3) 0.003(2) -0.006(3)
C46 0.036(3) 0.042(3) 0.039(3) -0.020(3) 0.006(2) -0.006(3)
C47 0.038(4) 0.045(4) 0.054(4) -0.025(3) 0.004(3) -0.009(3)
C48 0.043(4) 0.045(4) 0.055(4) -0.018(3) 0.002(3) -0.012(3)
C49 0.049(4) 0.042(4) 0.044(3) -0.021(3) 0.004(3) -0.012(3)
C50 0.038(3) 0.035(3) 0.039(3) -0.015(3) 0.001(2) -0.008(3)
C51 0.056(5) 0.063(5) 0.082(6) -0.027(5) 0.000(4) -0.011(4)
C52 0.045(4) 0.040(3) 0.042(3) -0.018(3) 0.005(3) -0.012(3)
C53 0.043(4) 0.053(4) 0.039(3) -0.018(3) 0.001(3) -0.009(3)
C54 0.059(5) 0.052(4) 0.046(4) -0.022(3) 0.006(3) -0.008(3)
C55 0.055(4) 0.057(4) 0.043(4) -0.025(3) 0.008(3) -0.005(3)
C56 0.039(4) 0.051(4) 0.046(3) -0.025(3) 0.005(3) -0.008(3)
C57 0.048(4) 0.053(4) 0.044(3) -0.025(3) 0.010(3) -0.012(3)
C58 0.050(4) 0.050(4) 0.044(3) -0.026(3) 0.009(3) -0.008(3)
C59 0.046(4) 0.045(4) 0.044(3) -0.024(3) 0.006(3) -0.004(3)
C60 0.063(5) 0.052(4) 0.047(4) -0.026(3) 0.010(3) -0.007(4)
C61 0.068(5) 0.052(4) 0.056(4) -0.034(4) 0.013(4) -0.010(4)
C62 0.046(4) 0.045(4) 0.058(4) -0.025(3) 0.004(3) -0.005(3)
C63 0.040(4) 0.047(4) 0.052(4) -0.029(3) 0.004(3) -0.007(3)
C64 0.073(6) 0.045(4) 0.062(5) -0.025(4) 0.007(4) -0.002(4)
N1 0.048(3) 0.045(3) 0.049(3) -0.022(3) 0.004(3) -0.011(3)
N2 0.035(3) 0.040(3) 0.047(3) -0.019(2) -0.001(2) -0.001(2)
N3 0.052(3) 0.037(3) 0.047(3) -0.024(2) 0.011(2) -0.012(2)
N4 0.040(3) 0.037(3) 0.042(3) -0.018(2) 0.003(2) -0.003(2)
N5 0.039(3) 0.042(3) 0.040(3) -0.021(2) -0.001(2) -0.003(2)
N6 0.040(3) 0.044(3) 0.038(3) -0.019(2) 0.002(2) -0.011(2)
N7 0.037(3) 0.044(3) 0.037(3) -0.019(2) 0.005(2) -0.008(2)
N8 0.041(3) 0.044(3) 0.043(3) -0.025(2) 0.006(2) -0.009(2)
N9 0.041(3) 0.062(4) 0.050(3) -0.033(3) 0.007(2) -0.013(3)
N10 0.036(3) 0.048(3) 0.044(3) -0.024(3) 0.001(2) -0.002(2)
Pd1 0.0412(3) 0.0395(3) 0.0421(3) -0.0191(2) 0.00449(19) -0.0085(2)
Pd2 0.0350(3) 0.0364(3) 0.0415(3) -0.0177(2) 0.00120(18) -0.00466(18)
B1 0.046(4) 0.046(4) 0.054(4) -0.027(4) -0.003(3) -0.001(3)
F1 0.047(2) 0.049(2) 0.046(2) -0.0231(17) 0.0009(16) -0.0048(17)
F2 0.135(5) 0.056(3) 0.073(3) -0.029(2) -0.007(3) -0.037(3)
F3 0.115(5) 0.138(6) 0.081(4) -0.071(4) 0.041(3) -0.052(4)
F4 0.107(5) 0.087(4) 0.123(5) -0.065(4) -0.070(4) 0.043(3)
B2 0.146(17) 0.155(16) 0.24(2) -0.130(16) 0.082(16) -0.056(14)
F5 0.161(9) 0.105(6) 0.174(9) -0.033(6) -0.005(7) 0.006(6)
F6 0.165(9) 0.180(10) 0.224(11) -0.114(9) 0.034(8) 0.022(8)
F7 0.328(19) 0.264(15) 0.358(19) -0.240(15) 0.111(15) -0.144(14)
F8 0.142(10) 0.221(14) 0.38(2) -0.093(14) 0.121(12) -0.047(10)
B3 0.104(9) 0.059(6) 0.067(6) -0.029(5) 0.005(6) -0.014(6)
F9 0.130(6) 0.070(3) 0.064(3) -0.016(3) -0.009(3) -0.016(3)
F10 0.293(13) 0.055(4) 0.079(4) -0.014(3) -0.063(6) 0.007(5)
F11 0.129(6) 0.067(3) 0.080(4) -0.012(3) -0.013(4) -0.032(4)
F12 0.133(8) 0.39(2) 0.201(11) -0.220(14) 0.042(8) -0.084(11)
B4 0.052(7) 0.055(6) 0.147(13) 0.000(7) -0.019(7) -0.006(5)
F13 0.050(3) 0.047(2) 0.073(3) -0.019(2) -0.007(2) -0.0024(19)
F14 0.062(3) 0.040(2) 0.087(3) -0.011(2) -0.012(2) -0.004(2)
F15 0.138(7) 0.099(5) 0.120(6) -0.041(5) 0.015(5) 0.004(5)
F16 0.066(4) 0.055(3) 0.154(6) -0.017(3) 0.004(4) -0.001(3)
C65 0.129(13) 0.115(11) 0.201(16) -0.056(11) 0.051(12) -0.028(10)
C66 0.142(13) 0.103(11) 0.180(15) 0.016(10) 0.081(11) 0.043(10)
N11 0.095(7) 0.106(8) 0.098(7) -0.031(6) 0.002(6) 0.007(6)
C67 0.103(11) 0.159(14) 0.116(11) -0.060(10) 0.008(8) -0.043(10)
C68 0.058(6) 0.079(7) 0.097(8) -0.041(6) -0.015(5) -0.002(5)
N12 0.067(5) 0.084(6) 0.098(6) -0.043(5) -0.006(5) -0.010(4)
C69 0.072(7) 0.132(10) 0.093(8) -0.044(8) 0.003(6) -0.024(6)
C70 0.081(9) 0.176(14) 0.174(14) -0.101(12) -0.065(9) 0.024(8)
N13 0.182(17) 0.33(2) 0.43(3) -0.30(2) -0.206(19) 0.144(16)
C71 0.144(18) 0.126(16) 0.174(18) -0.032(14) 0.044(15) -0.010(14)
C72 0.145(17) 0.084(12) 0.133(15) -0.043(11) 0.071(13) -0.004(12)
N14 0.152(16) 0.084(11) 0.104(13) -0.038(9) 0.079(12) -0.015(12)
C71A 0.118(17) 0.155(16) 0.139(17) -0.029(13) 0.046(15) -0.038(14)
C72A 0.145(17) 0.114(13) 0.156(16) -0.026(12) 0.080(14) -0.017(13)
N14A 0.143(17) 0.117(13) 0.166(17) -0.034(12) 0.070(15) -0.024(13)

loop_
_atom_type_symbol
_atom_type_description
_atom_type_scat_dispersion_real
_atom_type_scat_dispersion_imag
_atom_type_scat_source
C C 0.0181 0.0091 'International Tables Vol C Tables 4.2.6.8 and 6.1.1.4'
H H 0.0000 0.0000 'International Tables Vol C Tables 4.2.6.8 and 6.1.1.4'
B B 0.0090 0.0039 'International Tables Vol C Tables 4.2.6.8 and 6.1.1.4'
F F 0.0727 0.0534 'International Tables Vol C Tables 4.2.6.8 and 6.1.1.4'
N N 0.0311 0.0180 'International Tables Vol C Tables 4.2.6.8 and 6.1.1.4'
Pd Pd 0.1215 3.9337 'International Tables Vol C Tables 4.2.6.8 and 6.1.1.4'

loop_
_exptl_crystal_face_index_h
_exptl_crystal_face_index_k
_exptl_crystal_face_index_l
_exptl_crystal_face_perp_dist
0 3 -10 0.0194
0 -3 10 0.0224
-2 5 13 0.0349
2 -6 -13 0.0287
-7 -3 -1 0.0630
7 3 1 0.0630
-2 -11 -9 0.0303
2 -11 -9 0.0360
6 9 7 0.0521
0 12 10 0.0412
-4 -3 9 0.0436
4 1 -10 0.0422
1 8 13 0.0244
-2 -5 -13 0.0259
0 -9 -13 0.0230
0 11 1 0.0404
3 6 -6 0.0345
-1 -6 -13 0.0153

loop_
_geom_angle_atom_site_label_1
_geom_angle_atom_site_label_2
_geom_angle_atom_site_label_3
_geom_angle
_geom_angle_site_symmetry_1
_geom_angle_site_symmetry_3
_geom_angle_publ_flag
C5 C1 H1 119.2 . . ?
N1 C1 H1 119.2 . . ?
N1 C1 C5 121.5(7) . . ?
C3 C2 H2 119.8 . . ?
N1 C2 H2 119.8 . . ?
N1 C2 C3 120.5(8) . . ?
C2 C3 H3 119.7 . . ?
C4 C3 C2 120.5(8) . . ?
C4 C3 H3 119.7 . . ?
C3 C4 H4 120.4 . . ?
C3 C4 C5 119.1(8) . . ?
C5 C4 H4 120.4 . . ?
C1 C5 C4 117.2(7) . . ?
C1 C5 C6 118.8(7) . . ?
C6 C5 C4 124.0(7) . . ?
C7 C6 C5 173.2(8) . . ?
C6 C7 C8 173.0(7) . . ?
C9 C8 C7 121.9(7) . . ?
N9 C8 C7 114.0(6) . . ?
N9 C8 C9 124.0(7) . . ?
C8 C9 H9 120.9 . . ?
C10 C9 C8 118.3(7) . . ?
C10 C9 H9 120.9 . . ?
C9 C10 H10 120.3 . . ?
C11 C10 C9 119.4(7) . . ?
C11 C10 H10 120.3 . . ?
C10 C11 H11 121.0 . . ?
C10 C11 C12 118.0(7) . . ?
C12 C11 H11 121.0 . . ?
C11 C12 C13 122.1(7) . . ?
N9 C12 C11 123.6(7) . . ?
N9 C12 C13 114.4(6) . . ?
C14 C13 C12 175.4(8) . . ?
C13 C14 C15 178.1(9) . . ?
C16 C15 C14 121.6(7) . . ?
C16 C15 C19 119.0(7) . . ?
C19 C15 C14 119.4(6) . . ?
C15 C16 H16 120.0 . . ?
C15 C16 C17 119.9(8) . . ?
C17 C16 H16 120.0 . . ?
C16 C17 H17 120.9 . . ?
C16 C17 C18 118.3(8) . . ?
C18 C17 H17 120.9 . . ?
C17 C18 H18 118.8 . . ?
N2 C18 C17 122.4(7) . . ?
N2 C18 H18 118.8 . . ?
C15 C19 H19 119.3 . . ?
N2 C19 C15 121.4(6) . . ?
N2 C19 H19 119.3 . . ?
C24 C20 H20 119.5 . . ?
N3 C20 H20 119.5 . . ?
N3 C20 C24 121.0(7) . . ?
C22 C21 H21 119.3 . . ?
N3 C21 H21 119.3 . . ?
N3 C21 C22 121.3(7) . . ?
C21 C22 H22 120.0 . . ?
C21 C22 C23 120.1(8) . . ?
C23 C22 H22 120.0 . . ?
C22 C23 H23 120.5 . . ?
C24 C23 C22 119.0(7) . . ?
C24 C23 H23 120.5 . . ?
C20 C24 C25 118.1(6) . . ?
C23 C24 C20 118.7(7) . . ?
C23 C24 C25 123.2(7) . . ?
C26 C25 C24 175.3(7) . . ?
C25 C26 C27 173.5(7) . . ?
C28 C27 C26 123.4(6) . . ?
N10 C27 C26 115.0(5) . . ?
N10 C27 C28 121.6(6) . . ?
C27 C28 H28 120.2 . . ?
C29 C28 C27 119.6(6) . . ?
C29 C28 H28 120.2 . . ?
C28 C29 H29 120.5 . . ?
C28 C29 C30 119.0(6) . . ?
C30 C29 H29 120.5 . . ?
C29 C30 H30 120.6 . . ?
C29 C30 C31 118.7(7) . . ?
C31 C30 H30 120.6 . . ?
C30 C31 C32 122.2(6) . . ?
N10 C31 C30 123.2(6) . . ?
N10 C31 C32 114.5(6) . . ?
C33 C32 C31 177.7(7) . . ?
C32 C33 C34 177.5(8) . . ?
C35 C34 C33 123.8(6) . . ?
C35 C34 C38 117.3(6) . . ?
C38 C34 C33 119.0(6) . . ?
C34 C35 H35 120.4 . . ?
C36 C35 C34 119.1(7) . . ?
C36 C35 H35 120.4 . . ?
C35 C36 H36 119.7 . . ?
C37 C36 C35 120.7(6) . . ?
C37 C36 H36 119.7 . . ?
C36 C37 H37 119.4 . . ?
N4 C37 C36 121.2(6) . . ?
N4 C37 H37 119.4 . . ?
C34 C38 H38 118.6 . . ?
N4 C38 C34 122.7(6) . . ?
N4 C38 H38 118.6 . . ?
C43 C39 H39 119.0 . . ?
N5 C39 H39 119.0 . . ?
N5 C39 C43 121.9(6) . . ?
C41 C40 H40 119.8 . . ?
N5 C40 H40 119.8 . . ?
N5 C40 C41 120.4(6) . . ?
C40 C41 H41 120.3 . . ?
C42 C41 C40 119.4(7) . . ?
C42 C41 H41 120.3 . . ?
C41 C42 H42 119.9 . . ?
C41 C42 C43 120.1(7) . . ?
C43 C42 H42 119.9 . . ?
C39 C43 C42 117.8(6) . . ?
C39 C43 C44 117.6(6) . . ?
C42 C43 C44 124.6(6) . . ?
C45 C44 C43 173.9(7) . . ?
C44 C45 C46 173.2(7) . . ?
C47 C46 C45 123.5(6) . . ?
C50 C46 C45 119.4(6) . . ?
C50 C46 C47 117.0(6) . . ?
C46 C47 H47 120.8 . . ?
C48 C47 C46 118.4(7) . . ?
C48 C47 H47 120.8 . . ?
C47 C48 H48 119.1 . . ?
C47 C48 C49 121.8(7) . . ?
C49 C48 H48 119.1 . . ?
C48 C49 C51 121.0(7) . . ?
N6 C49 C48 120.4(6) . . ?
N6 C49 C51 118.5(7) . . ?
C46 C50 H50 118.2 . . ?
N6 C50 C46 123.6(6) . . ?
N6 C50 H50 118.2 . . ?
C49 C51 H51A 109.5 . . ?
C49 C51 H51B 109.5 . . ?
C49 C51 H51C 109.5 . . ?
H51A C51 H51B 109.5 . . ?
H51A C51 H51C 109.5 . . ?
H51B C51 H51C 109.5 . . ?
C56 C52 H52 118.5 . . ?
N7 C52 H52 118.5 . . ?
N7 C52 C56 123.0(6) . . ?
C54 C53 H53 120.0 . . ?
N7 C53 H53 120.0 . . ?
N7 C53 C54 120.0(7) . . ?
C53 C54 H54 119.9 . . ?
C55 C54 C53 120.3(7) . . ?
C55 C54 H54 119.9 . . ?
C54 C55 H55 120.1 . . ?
C54 C55 C56 119.8(7) . . ?
C56 C55 H55 120.1 . . ?
C52 C56 C55 117.6(7) . . ?
C52 C56 C57 118.2(6) . . ?
C55 C56 C57 124.2(6) . . ?
C58 C57 C56 173.6(7) . . ?
C57 C58 C59 174.1(7) . . ?
C60 C59 C58 123.6(6) . . ?
C63 C59 C58 118.8(6) . . ?
C63 C59 C60 117.5(7) . . ?
C59 C60 H60 120.4 . . ?
C61 C60 C59 119.2(7) . . ?
C61 C60 H60 120.4 . . ?
C60 C61 H61 119.2 . . ?
C60 C61 C62 121.6(7) . . ?
C62 C61 H61 119.2 . . ?
C61 C62 C64 120.7(7) . . ?
N8 C62 C61 118.6(7) . . ?
N8 C62 C64 120.6(7) . . ?
C59 C63 H63 118.5 . . ?
N8 C63 C59 123.0(6) . . ?
N8 C63 H63 118.5 . . ?
C62 C64 H64A 109.5 . . ?
C62 C64 H64B 109.5 . . ?
C62 C64 H64C 109.5 . . ?
H64A C64 H64B 109.5 . . ?
H64A C64 H64C 109.5 . . ?
H64B C64 H64C 109.5 . . ?
C1 N1 C2 120.9(7) . . ?
C1 N1 Pd1 117.5(5) . . ?
C2 N1 Pd1 121.5(5) . . ?
C18 N2 C19 118.9(6) . . ?
C18 N2 Pd2 122.2(5) . . ?
C19 N2 Pd2 118.8(4) . . ?
C20 N3 C21 119.9(6) . . ?
C20 N3 Pd1 119.3(5) . . ?
C21 N3 Pd1 120.8(5) . . ?
C37 N4 Pd2 121.2(4) . . ?
C38 N4 C37 119.0(6) . . ?
C38 N4 Pd2 119.7(4) . . ?
C39 N5 Pd1 118.6(4) . . ?
C40 N5 C39 120.3(6) . . ?
C40 N5 Pd1 121.1(5) . . ?
C49 N6 Pd2 124.1(5) . . ?
C50 N6 C49 118.8(6) . . ?
C50 N6 Pd2 117.1(4) . . ?
C52 N7 C53 119.3(6) . . ?
C52 N7 Pd1 119.0(4) . . ?
C53 N7 Pd1 121.7(5) . . ?
C62 N8 Pd2 124.3(5) . . ?
C63 N8 C62 119.9(6) . . ?
C63 N8 Pd2 115.7(4) . . ?
C8 N9 C12 116.7(6) . . ?
C31 N10 C27 117.9(5) . . ?
N1 Pd1 N5 177.5(2) . . ?
N1 Pd1 N7 89.8(2) . . ?
N3 Pd1 N1 89.4(2) . . ?
N3 Pd1 N5 90.4(2) . . ?
N3 Pd1 N7 178.0(2) . . ?
N7 Pd1 N5 90.3(2) . . ?
N2 Pd2 N6 175.9(2) . . ?
N2 Pd2 N8 89.8(2) . . ?
N4 Pd2 N2 88.9(2) . . ?
N4 Pd2 N6 89.8(2) . . ?
N4 Pd2 N8 176.5(2) . . ?
N6 Pd2 N8 91.4(2) . . ?
F2 B1 F1 109.4(6) . . ?
F2 B1 F3 110.1(7) . . ?
F3 B1 F1 108.5(7) . . ?
F4 B1 F1 107.5(6) . . ?
F4 B1 F2 116.9(8) . . ?
F4 B1 F3 104.1(8) . . ?
F6 B2 F5 103.1(18) . . ?
F6 B2 F7 111(2) . . ?
F6 B2 F8 121(3) . . ?
F7 B2 F5 111(3) . . ?
F7 B2 F8 104(2) . . ?
F8 B2 F5 106.7(18) . . ?
F10 B3 F9 112.0(9) . . ?
F10 B3 F11 110.2(11) . . ?
F10 B3 F12 108.8(12) . . ?
F11 B3 F9 111.0(9) . . ?
F12 B3 F9 107.7(11) . . ?
F12 B3 F11 107.1(10) . . ?
F13 B4 F14 112.4(11) . . ?
F13 B4 F15 103.1(10) . . ?
F14 B4 F15 103.9(11) . . ?
F16 B4 F13 117.6(11) . . ?
F16 B4 F14 118.7(10) . . ?
F16 B4 F15 97.3(12) . . ?
H65A C65 H65B 109.5 . . ?
H65A C65 H65C 109.5 . . ?
H65B C65 H65C 109.5 . . ?
C66 C65 H65A 109.5 . . ?
C66 C65 H65B 109.5 . . ?
C66 C65 H65C 109.5 . . ?
N11 C66 C65 156(3) . . ?
H67A C67 H67B 109.5 . . ?
H67A C67 H67C 109.5 . . ?
H67B C67 H67C 109.5 . . ?
C68 C67 H67A 109.5 . . ?
C68 C67 H67B 109.5 . . ?
C68 C67 H67C 109.5 . . ?
N12 C68 C67 177.8(12) . . ?
H69A C69 H69B 109.5 . . ?
H69A C69 H69C 109.5 . . ?
H69B C69 H69C 109.5 . . ?
C70 C69 H69A 109.5 . . ?
C70 C69 H69B 109.5 . . ?
C70 C69 H69C 109.5 . . ?
N13 C70 C69 169(3) . . ?
H71A C71 H71B 109.5 . . ?
H71A C71 H71C 109.5 . . ?
H71B C71 H71C 109.5 . . ?
C72 C71 H71A 109.5 . . ?
C72 C71 H71B 109.5 . . ?
C72 C71 H71C 109.5 . . ?
N14 C72 C71 172(3) . . ?
H71D C71A H71E 109.5 . . ?
H71D C71A H71F 109.5 . . ?
H71E C71A H71F 109.5 . . ?
C72A C71A H71D 109.5 . . ?
C72A C71A H71E 109.5 . . ?
C72A C71A H71F 109.5 . . ?
N14A C72A C71A 160(4) . . ?

loop_
_geom_bond_atom_site_label_1
_geom_bond_atom_site_label_2
_geom_bond_distance
_geom_bond_site_symmetry_2
_geom_bond_publ_flag
C1 H1 0.9500 . ?
C1 C5 1.392(10) . ?
C1 N1 1.330(9) . ?
C2 H2 0.9500 . ?
C2 C3 1.378(12) . ?
C2 N1 1.338(10) . ?
C3 H3 0.9500 . ?
C3 C4 1.351(13) . ?
C4 H4 0.9500 . ?
C4 C5 1.426(11) . ?
C5 C6 1.424(11) . ?
C6 C7 1.187(11) . ?
C7 C8 1.455(11) . ?
C8 C9 1.379(10) . ?
C8 N9 1.327(9) . ?
C9 H9 0.9500 . ?
C9 C10 1.379(11) . ?
C10 H10 0.9500 . ?
C10 C11 1.372(11) . ?
C11 H11 0.9500 . ?
C11 C12 1.390(10) . ?
C12 C13 1.430(10) . ?
C12 N9 1.339(9) . ?
C13 C14 1.196(10) . ?
C14 C15 1.446(10) . ?
C15 C16 1.372(10) . ?
C15 C19 1.393(10) . ?
C16 H16 0.9500 . ?
C16 C17 1.372(12) . ?
C17 H17 0.9500 . ?
C17 C18 1.397(12) . ?
C18 H18 0.9500 . ?
C18 N2 1.331(9) . ?
C19 H19 0.9500 . ?
C19 N2 1.349(8) . ?
C20 H20 0.9500 . ?
C20 C24 1.404(10) . ?
C20 N3 1.329(9) . ?
C21 H21 0.9500 . ?
C21 C22 1.350(12) . ?
C21 N3 1.336(10) . ?
C22 H22 0.9500 . ?
C22 C23 1.386(12) . ?
C23 H23 0.9500 . ?
C23 C24 1.354(11) . ?
C24 C25 1.436(10) . ?
C25 C26 1.196(10) . ?
C26 C27 1.435(10) . ?
C27 C28 1.402(9) . ?
C27 N10 1.351(9) . ?
C28 H28 0.9500 . ?
C28 C29 1.369(10) . ?
C29 H29 0.9500 . ?
C29 C30 1.375(10) . ?
C30 H30 0.9500 . ?
C30 C31 1.393(9) . ?
C31 C32 1.437(10) . ?
C31 N10 1.333(9) . ?
C32 C33 1.194(10) . ?
C33 C34 1.414(9) . ?
C34 C35 1.396(10) . ?
C34 C38 1.400(9) . ?
C35 H35 0.9500 . ?
C35 C36 1.369(10) . ?
C36 H36 0.9500 . ?
C36 C37 1.366(10) . ?
C37 H37 0.9500 . ?
C37 N4 1.348(9) . ?
C38 H38 0.9500 . ?
C38 N4 1.335(8) . ?
C39 H39 0.9500 . ?
C39 C43 1.387(10) . ?
C39 N5 1.340(9) . ?
C40 H40 0.9500 . ?
C40 C41 1.399(10) . ?
C40 N5 1.337(9) . ?
C41 H41 0.9500 . ?
C41 C42 1.364(10) . ?
C42 H42 0.9500 . ?
C42 C43 1.391(10) . ?
C43 C44 1.452(10) . ?
C44 C45 1.192(10) . ?
C45 C46 1.417(9) . ?
C46 C47 1.412(9) . ?
C46 C50 1.395(9) . ?
C47 H47 0.9500 . ?
C47 C48 1.372(10) . ?
C48 H48 0.9500 . ?
C48 C49 1.377(10) . ?
C49 C51 1.501(12) . ?
C49 N6 1.354(9) . ?
C50 H50 0.9500 . ?
C50 N6 1.345(8) . ?
C51 H51A 0.9800 . ?
C51 H51B 0.9800 . ?
C51 H51C 0.9800 . ?
C52 H52 0.9500 . ?
C52 C56 1.377(9) . ?
C52 N7 1.345(9) . ?
C53 H53 0.9500 . ?
C53 C54 1.396(10) . ?
C53 N7 1.347(8) . ?
C54 H54 0.9500 . ?
C54 C55 1.361(11) . ?
C55 H55 0.9500 . ?
C55 C56 1.390(10) . ?
C56 C57 1.428(10) . ?
C57 C58 1.201(10) . ?
C58 C59 1.422(10) . ?
C59 C60 1.387(10) . ?
C59 C63 1.385(9) . ?
C60 H60 0.9500 . ?
C60 C61 1.352(11) . ?
C61 H61 0.9500 . ?
C61 C62 1.406(10) . ?
C62 C64 1.469(11) . ?
C62 N8 1.343(9) . ?
C63 H63 0.9500 . ?
C63 N8 1.342(9) . ?
C64 H64A 0.9800 . ?
C64 H64B 0.9800 . ?
C64 H64C 0.9800 . ?
N1 Pd1 2.033(6) . ?
N2 Pd2 2.027(6) . ?
N3 Pd1 2.032(5) . ?
N4 Pd2 2.022(5) . ?
N5 Pd1 2.042(6) . ?
N6 Pd2 2.040(6) . ?
N7 Pd1 2.034(5) . ?
N8 Pd2 2.047(5) . ?
B1 F1 1.412(9) . ?
B1 F2 1.353(10) . ?
B1 F3 1.380(10) . ?
B1 F4 1.344(10) . ?
B2 F5 1.44(3) . ?
B2 F6 1.29(2) . ?
B2 F7 1.33(3) . ?
B2 F8 1.35(3) . ?
B3 F9 1.385(13) . ?
B3 F10 1.332(14) . ?
B3 F11 1.371(13) . ?
B3 F12 1.345(16) . ?
B4 F13 1.373(14) . ?
B4 F14 1.373(13) . ?
B4 F15 1.57(2) . ?
B4 F16 1.275(14) . ?
C65 H65A 0.9800 . ?
C65 H65B 0.9800 . ?
C65 H65C 0.9800 . ?
C65 C66 1.55(2) . ?
C66 N11 1.141(17) . ?
C67 H67A 0.9800 . ?
C67 H67B 0.9800 . ?
C67 H67C 0.9800 . ?
C67 C68 1.514(19) . ?
C68 N12 1.163(14) . ?
C69 H69A 0.9800 . ?
C69 H69B 0.9800 . ?
C69 H69C 0.9800 . ?
C69 C70 1.453(9) . ?
C70 N13 1.135(8) . ?
C71 H71A 0.9800 . ?
C71 H71B 0.9800 . ?
C71 H71C 0.9800 . ?
C71 C72 1.460(9) . ?
C72 N14 1.129(8) . ?
C71A H71D 0.9800 . ?
C71A H71E 0.9800 . ?
C71A H71F 0.9800 . ?
C71A C72A 1.455(10) . ?
C72A N14A 1.156(9) . ?

loop_
_geom_torsion_atom_site_label_1
_geom_torsion_atom_site_label_2
_geom_torsion_atom_site_label_3
_geom_torsion_atom_site_label_4
_geom_torsion
_geom_torsion_site_symmetry_1
_geom_torsion_site_symmetry_2
_geom_torsion_site_symmetry_3
_geom_torsion_site_symmetry_4
_geom_torsion_publ_flag
C2 C3 C4 C5 -1.7(14) . . . . ?
C3 C2 N1 C1 4.4(12) . . . . ?
C3 C2 N1 Pd1 -178.4(7) . . . . ?
C3 C4 C5 C1 3.6(12) . . . . ?
C3 C4 C5 C6 -175.4(8) . . . . ?
C5 C1 N1 C2 -2.3(10) . . . . ?
C5 C1 N1 Pd1 -179.6(5) . . . . ?
C7 C8 C9 C10 175.6(6) . . . . ?
C7 C8 N9 C12 -176.8(6) . . . . ?
C8 C9 C10 C11 1.8(10) . . . . ?
C9 C8 N9 C12 0.5(9) . . . . ?
C9 C10 C11 C12 -1.2(10) . . . . ?
C10 C11 C12 C13 -178.4(6) . . . . ?
C10 C11 C12 N9 0.3(10) . . . . ?
C11 C12 N9 C8 0.1(9) . . . . ?
C13 C12 N9 C8 178.9(6) . . . . ?
C14 C15 C16 C17 -178.5(9) . . . . ?
C14 C15 C19 N2 178.7(6) . . . . ?
C15 C16 C17 C18 -0.1(15) . . . . ?
C15 C19 N2 C18 -0.2(10) . . . . ?
C15 C19 N2 Pd2 -175.9(5) . . . . ?
C16 C15 C19 N2 -0.5(10) . . . . ?
C16 C17 C18 N2 -0.5(15) . . . . ?
C17 C18 N2 C19 0.7(12) . . . . ?
C17 C18 N2 Pd2 176.2(7) . . . . ?
C19 C15 C16 C17 0.6(13) . . . . ?
C21 C22 C23 C24 2.1(18) . . . . ?
C22 C21 N3 C20 0.9(14) . . . . ?
C22 C21 N3 Pd1 -179.9(9) . . . . ?
C22 C23 C24 C20 -2.6(15) . . . . ?
C22 C23 C24 C25 177.1(9) . . . . ?
C24 C20 N3 C21 -1.4(11) . . . . ?
C24 C20 N3 Pd1 179.4(5) . . . . ?
C26 C27 C28 C29 -178.3(7) . . . . ?
C26 C27 N10 C31 178.1(6) . . . . ?
C27 C28 C29 C30 0.5(11) . . . . ?
C28 C27 N10 C31 0.4(10) . . . . ?
C28 C29 C30 C31 0.1(11) . . . . ?
C29 C30 C31 C32 179.2(7) . . . . ?
C29 C30 C31 N10 -0.4(11) . . . . ?
C30 C31 N10 C27 0.2(10) . . . . ?
C32 C31 N10 C27 -179.5(6) . . . . ?
C33 C34 C35 C36 -179.1(8) . . . . ?
C33 C34 C38 N4 178.8(7) . . . . ?
C34 C35 C36 C37 0.4(12) . . . . ?
C34 C38 N4 C37 0.1(10) . . . . ?
C34 C38 N4 Pd2 176.9(5) . . . . ?
C35 C34 C38 N4 -0.8(11) . . . . ?
C35 C36 C37 N4 -1.1(12) . . . . ?
C36 C37 N4 C38 0.8(11) . . . . ?
C36 C37 N4 Pd2 -175.9(6) . . . . ?
C38 C34 C35 C36 0.5(11) . . . . ?
C40 C41 C42 C43 -1.4(10) . . . . ?
C41 C40 N5 C39 2.5(9) . . . . ?
C41 C40 N5 Pd1 -176.3(5) . . . . ?
C41 C42 C43 C39 1.8(9) . . . . ?
C41 C42 C43 C44 -179.0(6) . . . . ?
C43 C39 N5 C40 -2.0(9) . . . . ?
C43 C39 N5 Pd1 176.8(5) . . . . ?
C45 C46 C47 C48 -178.8(6) . . . . ?
C45 C46 C50 N6 176.7(6) . . . . ?
C46 C47 C48 C49 1.9(11) . . . . ?
C46 C50 N6 C49 2.5(9) . . . . ?
C46 C50 N6 Pd2 -176.9(5) . . . . ?
C47 C46 C50 N6 -1.4(9) . . . . ?
C47 C48 C49 C51 -179.0(7) . . . . ?
C47 C48 C49 N6 -0.8(11) . . . . ?
C48 C49 N6 C50 -1.4(9) . . . . ?
C48 C49 N6 Pd2 178.0(5) . . . . ?
C50 C46 C47 C48 -0.9(9) . . . . ?
C51 C49 N6 C50 176.9(7) . . . . ?
C51 C49 N6 Pd2 -3.7(9) . . . . ?
C53 C54 C55 C56 1.5(12) . . . . ?
C54 C53 N7 C52 -1.7(10) . . . . ?
C54 C53 N7 Pd1 178.8(5) . . . . ?
C54 C55 C56 C52 -0.3(11) . . . . ?
C54 C55 C56 C57 -179.2(8) . . . . ?
C56 C52 N7 C53 2.9(10) . . . . ?
C56 C52 N7 Pd1 -177.5(5) . . . . ?
C58 C59 C60 C61 177.4(8) . . . . ?
C58 C59 C63 N8 -177.1(7) . . . . ?
C59 C60 C61 C62 0.4(13) . . . . ?
C59 C63 N8 C62 -1.0(11) . . . . ?
C59 C63 N8 Pd2 180.0(6) . . . . ?
C60 C59 C63 N8 2.1(11) . . . . ?
C60 C61 C62 C64 -178.8(8) . . . . ?
C60 C61 C62 N8 0.7(13) . . . . ?
C61 C62 N8 C63 -0.4(11) . . . . ?
C61 C62 N8 Pd2 178.5(6) . . . . ?
C63 C59 C60 C61 -1.8(12) . . . . ?
C64 C62 N8 C63 179.1(7) . . . . ?
C64 C62 N8 Pd2 -2.0(10) . . . . ?
N1 C1 C5 C4 -1.7(10) . . . . ?
N1 C1 C5 C6 177.4(6) . . . . ?
N1 C2 C3 C4 -2.3(14) . . . . ?
N3 C20 C24 C23 2.3(12) . . . . ?
N3 C20 C24 C25 -177.4(7) . . . . ?
N3 C21 C22 C23 -1.3(18) . . . . ?
N5 C39 C43 C42 -0.2(9) . . . . ?
N5 C39 C43 C44 -179.4(6) . . . . ?
N5 C40 C41 C42 -0.8(10) . . . . ?
N7 C52 C56 C55 -1.9(11) . . . . ?
N7 C52 C56 C57 177.0(7) . . . . ?
N7 C53 C54 C55 -0.5(12) . . . . ?
N9 C8 C9 C10 -1.5(10) . . . . ?
N10 C27 C28 C29 -0.7(11) . . . . ?

loop_
_smtbx_masks_void_nr
_smtbx_masks_void_average_x
_smtbx_masks_void_average_y
_smtbx_masks_void_average_z
_smtbx_masks_void_volume
_smtbx_masks_void_count_electrons
_smtbx_masks_void_content
1 0.000 0.500 0.000 332.0 82.0 ?
2 -0.043 0.204 0.763 12.2 4.2 ?
3 0.000 0.500 0.500 60.2 1.7 ?
4 0.043 0.796 0.237 12.2 4.1 ?
